data_4129441
loop_
_publ_author_name
'Mahoney, Janell K.'
'Martin, David'
'Thomas, Fabrice'
'Moore, Curtis E.'
'Rheingold, Arnold L.'
'Bertrand, Guy'

_publ_section_title
;
 Air-persistent monomeric (amino)(carboxy) radicals derived from cyclic
 (alkyl)(amino) carbenes.
;
_journal_issue 23
_journal_name_full 'Journal of the American Chemical Society'
_journal_page_first 7519
_journal_page_last 7525
_journal_paper_doi 10.1021/jacs.5b04414
_journal_volume 137
_journal_year 2015
_chemical_formula_moiety 'C30 H35 F5 N O, C7 H8'
_chemical_formula_sum 'C37 H43 F5 N O'
_chemical_formula_weight 612.72
_chemical_name_systematic 4d
_space_group_crystal_system orthorhombic
_space_group_IT_number 29
_space_group_name_Hall 'P 2c -2ac'
_space_group_name_H-M_alt 'P c a 21'
_atom_sites_solution_hydrogens geom
_audit_creation_date 2015-03-30
_audit_creation_method
;
Olex2 1.2
(compiled 2015.01.26 svn.r3150 for OlexSys, GUI svn.r4998)
;
_cell_angle_alpha 90
_cell_angle_beta 90
_cell_angle_gamma 90
_cell_formula_units_Z 4
_cell_length_a 21.875(4)
_cell_length_b 8.1455(13)
_cell_length_c 18.299(3)
_cell_measurement_reflns_used 3681
_cell_measurement_temperature 100
_cell_measurement_theta_max 20.83
_cell_measurement_theta_min 2.50
_cell_volume 3260.6(10)
_computing_cell_refinement 'SAINT v8.34A (Bruker, 2013)'
_computing_data_collection 'APEX2 v2013.6-2 (Bruker, 2013)'
_computing_data_reduction 'SAINT v8.34A (Bruker, 2013)'
_computing_molecular_graphics 'Olex2 (Dolomanov et al., 2009)'
_computing_publication_material 'Olex2 (Dolomanov et al., 2009)'
_computing_structure_refinement 'ShelXL (Sheldrick, 2008)'
_computing_structure_solution 'ShelXT (Sheldrick, 2008)'
_diffrn_ambient_temperature 100.0
_diffrn_detector_area_resol_mean 7.9
_diffrn_detector_type 'CCD Area Detector'
_diffrn_measured_fraction_theta_full 0.999
_diffrn_measured_fraction_theta_max 0.997
_diffrn_radiation_type MoK\a
_diffrn_radiation_wavelength 0.71073
_diffrn_reflns_av_R_equivalents 0.0586
_diffrn_reflns_av_unetI/netI 0.0661
_diffrn_reflns_Laue_measured_fraction_full 0.999
_diffrn_reflns_Laue_measured_fraction_max 0.997
_diffrn_reflns_limit_h_max 27
_diffrn_reflns_limit_h_min -27
_diffrn_reflns_limit_k_max 10
_diffrn_reflns_limit_k_min -6
_diffrn_reflns_limit_l_max 22
_diffrn_reflns_limit_l_min -22
_diffrn_reflns_number 21716
_diffrn_reflns_point_group_measured_fraction_full 0.993
_diffrn_reflns_point_group_measured_fraction_max 0.986
_diffrn_reflns_theta_full 26.000
_diffrn_reflns_theta_max 26.380
_diffrn_reflns_theta_min 2.169
_exptl_absorpt_coefficient_mu 0.093
_exptl_absorpt_correction_T_max 0.0932
_exptl_absorpt_correction_T_min 0.0623
_exptl_absorpt_correction_type multi-scan
_exptl_absorpt_process_details
;
SADABS-2014/4 (Bruker,2014/4) was used for absorption correction.
wR2(int) was 0.1076 before and 0.0581 after correction.
The Ratio of minimum to maximum transmission is 0.6685.
The \l/2 correction factor is Not present.
;
_exptl_crystal_colour 'clear light orange'
_exptl_crystal_colour_lustre clear
_exptl_crystal_colour_modifier light
_exptl_crystal_colour_primary orange
_exptl_crystal_density_diffrn 1.248
_exptl_crystal_description block
_exptl_crystal_F_000 1300
_exptl_crystal_recrystallization_method 'crystallized from cooled toluene solution'
_exptl_crystal_size_max 0.5
_exptl_crystal_size_mid 0.3
_exptl_crystal_size_min 0.2
_refine_diff_density_max 0.177
_refine_diff_density_min -0.216
_refine_diff_density_rms 0.043
_refine_ls_abs_structure_details
;
 Flack x determined using 1824 quotients [(I+)-(I-)]/[(I+)+(I-)]
 (Parsons, Flack and Wagner, Acta Cryst. B69 (2013) 249-259).
;
_refine_ls_abs_structure_Flack -0.1(4)
_refine_ls_extinction_method none
_refine_ls_goodness_of_fit_ref 1.011
_refine_ls_hydrogen_treatment constr
_refine_ls_matrix_type full
_refine_ls_number_parameters 404
_refine_ls_number_reflns 6570
_refine_ls_number_restraints 1
_refine_ls_restrained_S_all 1.011
_refine_ls_R_factor_all 0.0702
_refine_ls_R_factor_gt 0.0434
_refine_ls_shift/su_max 0.000
_refine_ls_shift/su_mean 0.000
_refine_ls_structure_factor_coef Fsqd
_refine_ls_weighting_details 'w=1/[\s^2^(Fo^2^)+(0.0352P)^2^+0.0326P] where P=(Fo^2^+2Fc^2^)/3'
_refine_ls_weighting_scheme calc
_refine_ls_wR_factor_gt 0.0802
_refine_ls_wR_factor_ref 0.0911
_reflns_Friedel_coverage 0.914
_reflns_Friedel_fraction_full 0.987
_reflns_Friedel_fraction_max 0.974
_reflns_number_gt 4943
_reflns_number_total 6570
_reflns_threshold_expression 'I > 2\s(I)'
_cod_data_source_file ja5b04414_si_002.cif
_cod_data_source_block radical.3c
_cod_original_cell_volume 3260.6(9)
_cod_database_code 4129441
_shelx_space_group_comment
;
The symmetry employed for this shelxl refinement is uniquely defined
by the following loop, which should always be used as a source of
symmetry information in preference to the above space-group names.
They are only intended as comments.
;
_olex2_refinement_description
;
1. Fixed Uiso
 At 1.2 times of:
  All C(H) groups, All C(H,H) groups
 At 1.5 times of:
  All C(H,H,H) groups
2.a Ternary CH refined with riding coordinates:
 C23(H23), C20(H20)
2.b Secondary CH2 refined with riding coordinates:
 C5(H5A,H5B), C9(H9A,H9B), C8(H8A,H8B), C10(H10A,H10B), C11(H11A,H11B), C7(H7A,
 H7B)
2.c Aromatic/amide H refined with riding coordinates:
 C18(H18), C16(H16), C17(H17), C34(H34), C33(H33), C37(H37), C35(H35), C36(H36)
2.d Idealised Me refined as rotating group:
 C13(H13A,H13B,H13C), C12(H12A,H12B,H12C), C22(H22A,H22B,H22C), C24(H24A,H24B,
 H24C), C25(H25A,H25B,H25C), C21(H21A,H21B,H21C), C38(H38A,H38B,H38C)
;
_shelx_shelxl_version_number 2014/7
_olex2_submission_original_sample_id 4d
_olex2_submission_special_instructions 'No special instructions were received'

loop_
_space_group_symop_operation_xyz
'x, y, z'
'-x, -y, z+1/2'
'x+1/2, -y, z'
'-x+1/2, y, z+1/2'

loop_
_atom_site_label
_atom_site_type_symbol
_atom_site_fract_x
_atom_site_fract_y
_atom_site_fract_z
_atom_site_U_iso_or_equiv
_atom_site_adp_type
_atom_site_occupancy
_atom_site_site_symmetry_order
_atom_site_calc_flag
_atom_site_refinement_flags_posn
F5 F 0.41959(9) 0.7458(2) 0.36752(10) 0.0293(5) Uani 1 1 d .
F1 F 0.54661(9) 0.7320(2) 0.57578(10) 0.0311(5) Uani 1 1 d .
F4 F 0.51834(10) 0.7853(2) 0.28180(11) 0.0381(5) Uani 1 1 d .
F3 F 0.63202(10) 0.8016(2) 0.34266(12) 0.0417(6) Uani 1 1 d .
F2 F 0.64533(9) 0.7745(2) 0.48959(13) 0.0407(6) Uani 1 1 d .
O1 O 0.39969(11) 0.8528(2) 0.53898(12) 0.0268(5) Uani 1 1 d .
N1 N 0.34985(11) 0.5462(3) 0.58488(14) 0.0180(6) Uani 1 1 d .
C14 C 0.31698(15) 0.6800(3) 0.62010(17) 0.0193(7) Uani 1 1 d .
C2 C 0.40008(14) 0.5618(3) 0.54146(16) 0.0174(7) Uani 1 1 d .
C5 C 0.37097(14) 0.2786(4) 0.54343(18) 0.0208(7) Uani 1 1 d .
H5A H 0.3463 0.2518 0.4997 0.025 Uiso 1 1 calc R
H5B H 0.3865 0.1749 0.5647 0.025 Uiso 1 1 calc R
C27 C 0.53849(16) 0.7404(4) 0.50266(19) 0.0236(8) Uani 1 1 d .
C9 C 0.52356(15) 0.1717(4) 0.46870(18) 0.0246(8) Uani 1 1 d .
H9A H 0.5542 0.2544 0.4536 0.029 Uiso 1 1 calc R
H9B H 0.5404 0.0615 0.4581 0.029 Uiso 1 1 calc R
C4 C 0.42487(14) 0.3916(3) 0.52226(16) 0.0180(7) Uani 1 1 d .
C6 C 0.33182(15) 0.3702(4) 0.59959(17) 0.0197(7) Uani 1 1 d .
C15 C 0.33818(15) 0.7396(4) 0.68743(18) 0.0227(7) Uani 1 1 d .
C8 C 0.51138(15) 0.1876(4) 0.55084(18) 0.0233(8) Uani 1 1 d .
H8A H 0.5502 0.1749 0.5781 0.028 Uiso 1 1 calc R
H8B H 0.4832 0.0995 0.5668 0.028 Uiso 1 1 calc R
C30 C 0.52498(17) 0.7718(4) 0.35435(19) 0.0254(8) Uani 1 1 d .
C10 C 0.46487(15) 0.1968(4) 0.42512(18) 0.0223(7) Uani 1 1 d .
H10A H 0.4343 0.1130 0.4393 0.027 Uiso 1 1 calc R
H10B H 0.4734 0.1847 0.3723 0.027 Uiso 1 1 calc R
C29 C 0.58272(17) 0.7775(4) 0.3850(2) 0.0284(9) Uani 1 1 d .
C1 C 0.42332(15) 0.7187(4) 0.52161(17) 0.0204(7) Uani 1 1 d .
C11 C 0.43971(15) 0.3685(3) 0.44051(17) 0.0204(7) Uani 1 1 d .
H11A H 0.4022 0.3860 0.4113 0.024 Uiso 1 1 calc R
H11B H 0.4702 0.4516 0.4253 0.024 Uiso 1 1 calc R
C13 C 0.26371(15) 0.3416(4) 0.5865(2) 0.0260(8) Uani 1 1 d .
H13A H 0.2399 0.4097 0.6203 0.039 Uiso 1 1 calc GR
H13B H 0.2541 0.2256 0.5948 0.039 Uiso 1 1 calc GR
H13C H 0.2535 0.3712 0.5361 0.039 Uiso 1 1 calc GR
C18 C 0.23225(16) 0.8643(4) 0.6229(2) 0.0308(8) Uani 1 1 d .
H18 H 0.1967 0.9099 0.6010 0.037 Uiso 1 1 calc R
C7 C 0.48313(14) 0.3558(4) 0.56793(17) 0.0204(7) Uani 1 1 d .
H7A H 0.5138 0.4424 0.5581 0.024 Uiso 1 1 calc R
H7B H 0.4726 0.3605 0.6205 0.024 Uiso 1 1 calc R
C19 C 0.26524(15) 0.7456(4) 0.58521(19) 0.0241(8) Uani 1 1 d .
C31 C 0.47513(16) 0.7518(4) 0.3990(2) 0.0234(8) Uani 1 1 d .
C26 C 0.48009(16) 0.7308(3) 0.47404(18) 0.0195(7) Uani 1 1 d .
C23 C 0.24785(17) 0.7055(4) 0.50700(19) 0.0284(8) Uani 1 1 d .
H23 H 0.2735 0.6110 0.4904 0.034 Uiso 1 1 calc R
C28 C 0.58947(15) 0.7623(4) 0.4593(2) 0.0263(8) Uani 1 1 d .
C20 C 0.39973(17) 0.6951(4) 0.71966(18) 0.0264(8) Uani 1 1 d .
H20 H 0.4176 0.6047 0.6894 0.032 Uiso 1 1 calc R
C16 C 0.30247(17) 0.8574(4) 0.72237(19) 0.0289(8) Uani 1 1 d .
H16 H 0.3150 0.8970 0.7689 0.035 Uiso 1 1 calc R
C17 C 0.24998(19) 0.9180(4) 0.6919(2) 0.0342(9) Uani 1 1 d .
H17 H 0.2259 0.9959 0.7176 0.041 Uiso 1 1 calc R
C12 C 0.34617(16) 0.3223(4) 0.67855(17) 0.0240(8) Uani 1 1 d .
H12A H 0.3898 0.3397 0.6882 0.036 Uiso 1 1 calc GR
H12B H 0.3361 0.2063 0.6861 0.036 Uiso 1 1 calc GR
H12C H 0.3219 0.3901 0.7119 0.036 Uiso 1 1 calc GR
C32 C 0.35335(17) 0.4387(5) 0.2539(2) 0.0356(9) Uani 1 1 d .
C22 C 0.39634(18) 0.6347(4) 0.79917(19) 0.0380(10) Uani 1 1 d .
H22A H 0.3823 0.7243 0.8307 0.057 Uiso 1 1 calc GR
H22B H 0.4370 0.5985 0.8151 0.057 Uiso 1 1 calc GR
H22C H 0.3676 0.5426 0.8024 0.057 Uiso 1 1 calc GR
C34 C 0.27169(18) 0.4091(5) 0.3411(2) 0.0423(10) Uani 1 1 d .
H34 H 0.2383 0.4559 0.3669 0.051 Uiso 1 1 calc R
C33 C 0.30523(17) 0.5056(5) 0.2932(2) 0.0362(9) Uani 1 1 d .
H33 H 0.2951 0.6182 0.2873 0.043 Uiso 1 1 calc R
C24 C 0.26185(18) 0.8532(4) 0.4575(2) 0.0385(10) Uani 1 1 d .
H24A H 0.2365 0.9468 0.4723 0.058 Uiso 1 1 calc GR
H24B H 0.2528 0.8246 0.4066 0.058 Uiso 1 1 calc GR
H24C H 0.3051 0.8826 0.4621 0.058 Uiso 1 1 calc GR
C25 C 0.18041(17) 0.6567(5) 0.4992(2) 0.0376(9) Uani 1 1 d .
H25A H 0.1719 0.5620 0.5307 0.056 Uiso 1 1 calc GR
H25B H 0.1719 0.6277 0.4483 0.056 Uiso 1 1 calc GR
H25C H 0.1544 0.7490 0.5138 0.056 Uiso 1 1 calc GR
C21 C 0.44325(18) 0.8435(4) 0.7152(2) 0.0350(9) Uani 1 1 d .
H21A H 0.4457 0.8818 0.6645 0.052 Uiso 1 1 calc GR
H21B H 0.4840 0.8110 0.7320 0.052 Uiso 1 1 calc GR
H21C H 0.4277 0.9322 0.7463 0.052 Uiso 1 1 calc GR
C37 C 0.3665(2) 0.2733(5) 0.2657(2) 0.0435(11) Uani 1 1 d .
H37 H 0.3992 0.2238 0.2396 0.052 Uiso 1 1 calc R
C35 C 0.2860(2) 0.2473(5) 0.3517(2) 0.0469(11) Uani 1 1 d .
H35 H 0.2631 0.1824 0.3850 0.056 Uiso 1 1 calc R
C36 C 0.3334(2) 0.1805(5) 0.3141(3) 0.0495(12) Uani 1 1 d .
H36 H 0.3437 0.0684 0.3214 0.059 Uiso 1 1 calc R
C38 C 0.3904(2) 0.5432(6) 0.2022(2) 0.0615(13) Uani 1 1 d .
H38A H 0.3841 0.5048 0.1520 0.092 Uiso 1 1 calc GR
H38B H 0.4338 0.5347 0.2149 0.092 Uiso 1 1 calc GR
H38C H 0.3772 0.6578 0.2062 0.092 Uiso 1 1 calc GR

loop_
_atom_site_aniso_label
_atom_site_aniso_U_11
_atom_site_aniso_U_22
_atom_site_aniso_U_33
_atom_site_aniso_U_23
_atom_site_aniso_U_13
_atom_site_aniso_U_12
F5 0.0275(11) 0.0328(11) 0.0275(11) 0.0036(9) -0.0035(9) -0.0058(9)
F1 0.0327(12) 0.0298(11) 0.0309(11) 0.0039(9) -0.0074(10) -0.0069(9)
F4 0.0511(14) 0.0386(12) 0.0245(11) -0.0003(9) 0.0105(10) -0.0099(10)
F3 0.0337(13) 0.0375(12) 0.0540(14) -0.0024(11) 0.0239(11) -0.0035(10)
F2 0.0199(11) 0.0360(12) 0.0661(15) 0.0055(11) -0.0068(11) -0.0007(9)
O1 0.0309(14) 0.0169(11) 0.0325(13) -0.0005(11) 0.0086(11) 0.0017(10)
N1 0.0196(14) 0.0143(12) 0.0200(13) -0.0010(11) 0.0001(12) -0.0014(11)
C14 0.0203(18) 0.0153(15) 0.0223(17) -0.0003(14) 0.0052(14) -0.0013(14)
C2 0.0168(16) 0.0182(16) 0.0171(15) -0.0001(14) -0.0024(14) -0.0001(13)
C5 0.0198(17) 0.0171(16) 0.0253(17) -0.0005(14) -0.0013(15) 0.0011(14)
C27 0.030(2) 0.0154(16) 0.0258(18) 0.0032(14) 0.0009(16) 0.0006(14)
C9 0.023(2) 0.0184(16) 0.0319(18) 0.0006(14) 0.0032(16) 0.0035(15)
C4 0.0168(17) 0.0159(15) 0.0213(17) -0.0001(13) 0.0001(14) -0.0006(13)
C6 0.0224(18) 0.0146(15) 0.0220(17) 0.0001(14) -0.0003(14) -0.0017(13)
C15 0.0287(19) 0.0160(15) 0.0235(17) 0.0002(14) 0.0077(16) -0.0060(15)
C8 0.0197(18) 0.0193(17) 0.0308(19) 0.0041(15) -0.0038(15) 0.0009(14)
C30 0.033(2) 0.0188(16) 0.0245(19) -0.0005(14) 0.0050(16) -0.0033(15)
C10 0.0246(19) 0.0194(16) 0.0229(17) -0.0039(15) 0.0029(15) 0.0004(15)
C29 0.030(2) 0.0157(17) 0.040(2) -0.0029(16) 0.0165(18) -0.0032(15)
C1 0.0208(18) 0.0209(16) 0.0193(17) -0.0017(14) -0.0002(14) -0.0011(15)
C11 0.0235(18) 0.0169(15) 0.0208(16) -0.0031(15) -0.0004(15) 0.0006(13)
C13 0.0211(19) 0.0217(16) 0.035(2) 0.0020(16) -0.0008(16) -0.0005(14)
C18 0.026(2) 0.0241(17) 0.042(2) 0.0002(18) 0.0041(18) 0.0038(16)
C7 0.0197(18) 0.0197(16) 0.0217(17) 0.0008(14) -0.0018(15) -0.0017(14)
C19 0.0239(18) 0.0195(16) 0.0288(19) 0.0015(15) 0.0033(16) -0.0013(14)
C31 0.027(2) 0.0143(16) 0.0292(18) -0.0001(14) 0.0017(16) -0.0009(14)
C26 0.0219(18) 0.0107(15) 0.0258(18) 0.0004(13) 0.0023(14) 0.0005(14)
C23 0.0246(19) 0.0279(19) 0.0326(19) 0.0008(16) -0.0040(17) 0.0061(16)
C28 0.0167(18) 0.0170(17) 0.045(2) -0.0006(16) -0.0019(17) 0.0009(14)
C20 0.033(2) 0.0267(18) 0.0196(17) -0.0022(15) -0.0027(16) -0.0061(16)
C16 0.040(2) 0.0225(18) 0.0243(18) -0.0045(15) 0.0102(18) -0.0069(17)
C17 0.042(2) 0.0205(17) 0.040(2) -0.0057(18) 0.019(2) -0.0007(18)
C12 0.029(2) 0.0198(17) 0.0238(18) 0.0030(15) 0.0002(16) -0.0033(15)
C32 0.032(2) 0.050(2) 0.0245(19) -0.0057(18) -0.0067(18) -0.004(2)
C22 0.054(3) 0.034(2) 0.025(2) 0.0011(17) -0.0083(19) -0.0085(19)
C34 0.030(2) 0.062(3) 0.035(2) -0.007(2) -0.0028(19) -0.003(2)
C33 0.038(2) 0.037(2) 0.034(2) -0.0010(18) -0.008(2) 0.0088(18)
C24 0.042(2) 0.037(2) 0.036(2) 0.0070(18) -0.0006(19) 0.0084(19)
C25 0.028(2) 0.044(2) 0.041(2) -0.001(2) -0.0072(18) 0.0067(19)
C21 0.039(2) 0.034(2) 0.032(2) -0.0032(17) -0.0040(18) -0.0115(18)
C37 0.039(3) 0.052(3) 0.039(2) -0.024(2) -0.017(2) 0.010(2)
C35 0.048(3) 0.052(3) 0.041(2) 0.006(2) -0.018(2) -0.021(2)
C36 0.063(3) 0.034(2) 0.052(3) -0.006(2) -0.036(3) -0.005(2)
C38 0.059(3) 0.085(3) 0.040(2) 0.000(3) 0.004(2) -0.015(3)

loop_
_atom_type_symbol
_atom_type_description
_atom_type_scat_dispersion_real
_atom_type_scat_dispersion_imag
_atom_type_scat_source
C C 0.0033 0.0016 'International Tables Vol C Tables 4.2.6.8 and 6.1.1.4'
H H 0.0000 0.0000 'International Tables Vol C Tables 4.2.6.8 and 6.1.1.4'
F F 0.0171 0.0103 'International Tables Vol C Tables 4.2.6.8 and 6.1.1.4'
N N 0.0061 0.0033 'International Tables Vol C Tables 4.2.6.8 and 6.1.1.4'
O O 0.0106 0.0060 'International Tables Vol C Tables 4.2.6.8 and 6.1.1.4'

loop_
_geom_angle_atom_site_label_1
_geom_angle_atom_site_label_2
_geom_angle_atom_site_label_3
_geom_angle
C14 N1 C6 120.1(2)
C2 N1 C14 125.9(2)
C2 N1 C6 113.8(2)
C15 C14 N1 119.0(3)
C15 C14 C19 122.2(3)
C19 C14 N1 118.8(3)
N1 C2 C4 109.6(2)
N1 C2 C1 121.4(3)
C1 C2 C4 129.0(3)
H5A C5 H5B 108.5
C4 C5 H5A 110.2
C4 C5 H5B 110.2
C6 C5 H5A 110.2
C6 C5 H5B 110.2
C6 C5 C4 107.7(2)
F1 C27 C26 119.6(3)
F1 C27 C28 118.0(3)
C28 C27 C26 122.4(3)
H9A C9 H9B 108.1
C8 C9 H9A 109.5
C8 C9 H9B 109.5
C10 C9 H9A 109.5
C10 C9 H9B 109.5
C10 C9 C8 110.8(3)
C2 C4 C5 102.2(2)
C2 C4 C11 114.1(2)
C2 C4 C7 109.7(2)
C5 C4 C7 112.3(2)
C11 C4 C5 109.3(2)
C11 C4 C7 109.1(2)
N1 C6 C5 101.4(2)
N1 C6 C13 111.8(2)
N1 C6 C12 110.9(2)
C13 C6 C5 111.5(3)
C13 C6 C12 108.0(3)
C12 C6 C5 113.2(3)
C14 C15 C20 123.6(3)
C16 C15 C14 117.1(3)
C16 C15 C20 119.0(3)
C9 C8 H8A 109.6
C9 C8 H8B 109.6
C9 C8 C7 110.2(3)
H8A C8 H8B 108.1
C7 C8 H8A 109.6
C7 C8 H8B 109.6
F4 C30 C29 119.9(3)
F4 C30 C31 120.9(3)
C31 C30 C29 119.2(3)
C9 C10 H10A 109.8
C9 C10 H10B 109.8
C9 C10 C11 109.2(3)
H10A C10 H10B 108.3
C11 C10 H10A 109.8
C11 C10 H10B 109.8
F3 C29 C30 120.3(3)
F3 C29 C28 119.9(3)
C28 C29 C30 119.8(3)
O1 C1 C2 124.9(3)
O1 C1 C26 115.3(3)
C2 C1 C26 119.8(3)
C4 C11 H11A 109.3
C4 C11 H11B 109.3
C10 C11 C4 111.5(2)
C10 C11 H11A 109.3
C10 C11 H11B 109.3
H11A C11 H11B 108.0
C6 C13 H13A 109.5
C6 C13 H13B 109.5
C6 C13 H13C 109.5
H13A C13 H13B 109.5
H13A C13 H13C 109.5
H13B C13 H13C 109.5
C19 C18 H18 119.2
C19 C18 C17 121.6(3)
C17 C18 H18 119.2
C4 C7 H7A 109.0
C4 C7 H7B 109.0
C8 C7 C4 112.9(2)
C8 C7 H7A 109.0
C8 C7 H7B 109.0
H7A C7 H7B 107.8
C14 C19 C23 123.3(3)
C18 C19 C14 117.3(3)
C18 C19 C23 119.2(3)
F5 C31 C30 117.8(3)
F5 C31 C26 119.3(3)
C30 C31 C26 122.8(3)
C27 C26 C1 122.8(3)
C27 C26 C31 116.1(3)
C31 C26 C1 120.7(3)
C19 C23 H23 108.2
C19 C23 C24 109.7(3)
C19 C23 C25 112.6(3)
C24 C23 H23 108.2
C25 C23 H23 108.2
C25 C23 C24 109.9(3)
F2 C28 C27 120.4(3)
F2 C28 C29 119.9(3)
C29 C28 C27 119.6(3)
C15 C20 H20 107.9
C15 C20 C22 113.7(3)
C15 C20 C21 109.9(3)
C22 C20 H20 107.9
C22 C20 C21 109.3(3)
C21 C20 H20 107.9
C15 C16 H16 118.9
C17 C16 C15 122.1(3)
C17 C16 H16 118.9
C18 C17 H17 120.3
C16 C17 C18 119.4(3)
C16 C17 H17 120.3
C6 C12 H12A 109.5
C6 C12 H12B 109.5
C6 C12 H12C 109.5
H12A C12 H12B 109.5
H12A C12 H12C 109.5
H12B C12 H12C 109.5
C33 C32 C37 117.1(4)
C33 C32 C38 120.8(4)
C37 C32 C38 122.1(4)
C20 C22 H22A 109.5
C20 C22 H22B 109.5
C20 C22 H22C 109.5
H22A C22 H22B 109.5
H22A C22 H22C 109.5
H22B C22 H22C 109.5
C33 C34 H34 119.5
C35 C34 H34 119.5
C35 C34 C33 120.9(4)
C32 C33 C34 120.5(4)
C32 C33 H33 119.8
C34 C33 H33 119.8
C23 C24 H24A 109.5
C23 C24 H24B 109.5
C23 C24 H24C 109.5
H24A C24 H24B 109.5
H24A C24 H24C 109.5
H24B C24 H24C 109.5
C23 C25 H25A 109.5
C23 C25 H25B 109.5
C23 C25 H25C 109.5
H25A C25 H25B 109.5
H25A C25 H25C 109.5
H25B C25 H25C 109.5
C20 C21 H21A 109.5
C20 C21 H21B 109.5
C20 C21 H21C 109.5
H21A C21 H21B 109.5
H21A C21 H21C 109.5
H21B C21 H21C 109.5
C32 C37 H37 119.2
C36 C37 C32 121.6(4)
C36 C37 H37 119.2
C34 C35 H35 120.4
C36 C35 C34 119.3(4)
C36 C35 H35 120.4
C37 C36 H36 119.7
C35 C36 C37 120.7(4)
C35 C36 H36 119.7
C32 C38 H38A 109.5
C32 C38 H38B 109.5
C32 C38 H38C 109.5
H38A C38 H38B 109.5
H38A C38 H38C 109.5
H38B C38 H38C 109.5

loop_
_geom_bond_atom_site_label_1
_geom_bond_atom_site_label_2
_geom_bond_distance
F5 C31 1.346(4)
F1 C27 1.352(4)
F4 C30 1.340(4)
F3 C29 1.342(4)
F2 C28 1.346(4)
O1 C1 1.250(4)
N1 C14 1.456(4)
N1 C2 1.362(4)
N1 C6 1.511(4)
C14 C15 1.403(4)
C14 C19 1.405(4)
C2 C4 1.530(4)
C2 C1 1.422(4)
C5 H5A 0.9900
C5 H5B 0.9900
C5 C4 1.545(4)
C5 C6 1.532(4)
C27 C26 1.383(5)
C27 C28 1.380(5)
C9 H9A 0.9900
C9 H9B 0.9900
C9 C8 1.532(4)
C9 C10 1.525(5)
C4 C11 1.542(4)
C4 C7 1.552(4)
C6 C13 1.527(4)
C6 C12 1.529(4)
C15 C20 1.514(5)
C15 C16 1.393(5)
C8 H8A 0.9900
C8 H8B 0.9900
C8 C7 1.536(4)
C30 C29 1.383(5)
C30 C31 1.373(5)
C10 H10A 0.9900
C10 H10B 0.9900
C10 C11 1.529(4)
C29 C28 1.373(5)
C1 C26 1.520(5)
C11 H11A 0.9900
C11 H11B 0.9900
C13 H13A 0.9800
C13 H13B 0.9800
C13 H13C 0.9800
C18 H18 0.9500
C18 C19 1.389(4)
C18 C17 1.392(5)
C7 H7A 0.9900
C7 H7B 0.9900
C19 C23 1.516(5)
C31 C26 1.387(4)
C23 H23 1.0000
C23 C24 1.537(5)
C23 C25 1.535(5)
C20 H20 1.0000
C20 C22 1.538(5)
C20 C21 1.541(5)
C16 H16 0.9500
C16 C17 1.368(5)
C17 H17 0.9500
C12 H12A 0.9800
C12 H12B 0.9800
C12 H12C 0.9800
C32 C33 1.386(5)
C32 C37 1.395(6)
C32 C38 1.508(6)
C22 H22A 0.9800
C22 H22B 0.9800
C22 H22C 0.9800
C34 H34 0.9500
C34 C33 1.388(5)
C34 C35 1.369(6)
C33 H33 0.9500
C24 H24A 0.9800
C24 H24B 0.9800
C24 H24C 0.9800
C25 H25A 0.9800
C25 H25B 0.9800
C25 H25C 0.9800
C21 H21A 0.9800
C21 H21B 0.9800
C21 H21C 0.9800
C37 H37 0.9500
C37 C36 1.371(6)
C35 H35 0.9500
C35 C36 1.358(6)
C36 H36 0.9500
C38 H38A 0.9800
C38 H38B 0.9800
C38 H38C 0.9800

loop_
_geom_torsion_atom_site_label_1
_geom_torsion_atom_site_label_2
_geom_torsion_atom_site_label_3
_geom_torsion_atom_site_label_4
_geom_torsion
F5 C31 C26 C27 -179.3(3)
F5 C31 C26 C1 -6.3(4)
F1 C27 C26 C1 2.9(4)
F1 C27 C26 C31 175.7(3)
F1 C27 C28 F2 0.1(4)
F1 C27 C28 C29 -177.6(3)
F4 C30 C29 F3 2.1(4)
F4 C30 C29 C28 -179.5(3)
F4 C30 C31 F5 0.2(4)
F4 C30 C31 C26 177.4(3)
F3 C29 C28 F2 1.2(5)
F3 C29 C28 C27 178.8(3)
O1 C1 C26 C27 90.3(4)
O1 C1 C26 C31 -82.1(4)
N1 C14 C15 C20 11.6(4)
N1 C14 C15 C16 -174.5(3)
N1 C14 C19 C18 175.2(3)
N1 C14 C19 C23 -10.9(4)
N1 C2 C4 C5 15.2(3)
N1 C2 C4 C11 133.1(3)
N1 C2 C4 C7 -104.2(3)
N1 C2 C1 O1 -2.7(5)
N1 C2 C1 C26 179.0(3)
C14 N1 C2 C4 173.8(3)
C14 N1 C2 C1 -4.7(5)
C14 N1 C6 C5 171.7(3)
C14 N1 C6 C13 52.8(3)
C14 N1 C6 C12 -67.8(3)
C14 C15 C20 C22 -129.2(3)
C14 C15 C20 C21 107.9(3)
C14 C15 C16 C17 -2.3(5)
C14 C19 C23 C24 -106.2(3)
C14 C19 C23 C25 131.0(3)
C2 N1 C14 C15 -84.2(4)
C2 N1 C14 C19 95.4(4)
C2 N1 C6 C5 -12.4(3)
C2 N1 C6 C13 -131.3(3)
C2 N1 C6 C12 108.1(3)
C2 C4 C11 C10 179.4(3)
C2 C4 C7 C8 -179.1(3)
C2 C1 C26 C27 -91.2(4)
C2 C1 C26 C31 96.3(4)
C5 C4 C11 C10 -66.9(3)
C5 C4 C7 C8 67.9(3)
C9 C8 C7 C4 54.4(3)
C9 C10 C11 C4 -60.4(3)
C4 C2 C1 O1 179.1(3)
C4 C2 C1 C26 0.8(5)
C4 C5 C6 N1 21.5(3)
C4 C5 C6 C13 140.6(3)
C4 C5 C6 C12 -97.4(3)
C6 N1 C14 C15 91.1(3)
C6 N1 C14 C19 -89.2(3)
C6 N1 C2 C4 -1.9(3)
C6 N1 C2 C1 179.6(3)
C6 C5 C4 C2 -22.8(3)
C6 C5 C4 C11 -144.0(2)
C6 C5 C4 C7 94.8(3)
C15 C14 C19 C18 -5.2(5)
C15 C14 C19 C23 168.7(3)
C15 C16 C17 C18 -1.9(5)
C8 C9 C10 C11 60.3(3)
C30 C29 C28 F2 -177.3(3)
C30 C29 C28 C27 0.4(5)
C30 C31 C26 C27 3.6(5)
C30 C31 C26 C1 176.6(3)
C10 C9 C8 C7 -57.2(3)
C29 C30 C31 F5 -179.6(3)
C29 C30 C31 C26 -2.5(5)
C1 C2 C4 C5 -166.5(3)
C1 C2 C4 C11 -48.6(4)
C1 C2 C4 C7 74.2(4)
C11 C4 C7 C8 -53.5(3)
C18 C19 C23 C24 67.6(4)
C18 C19 C23 C25 -55.2(4)
C7 C4 C11 C10 56.3(3)
C19 C14 C15 C20 -168.0(3)
C19 C14 C15 C16 5.9(5)
C19 C18 C17 C16 2.6(5)
C31 C30 C29 F3 -178.1(3)
C31 C30 C29 C28 0.4(5)
C26 C27 C28 F2 178.6(3)
C26 C27 C28 C29 0.9(5)
C28 C27 C26 C1 -175.6(3)
C28 C27 C26 C31 -2.8(5)
C20 C15 C16 C17 172.0(3)
C16 C15 C20 C22 57.0(4)
C16 C15 C20 C21 -65.9(4)
C17 C18 C19 C14 0.8(5)
C17 C18 C19 C23 -173.3(3)
C32 C37 C36 C35 0.6(6)
C34 C35 C36 C37 -0.3(6)
C33 C32 C37 C36 0.0(5)
C33 C34 C35 C36 -0.7(6)
C37 C32 C33 C34 -0.9(5)
C35 C34 C33 C32 1.3(6)
C38 C32 C33 C34 -179.4(3)
C38 C32 C37 C36 178.5(4)
